data_7047551
loop_
_publ_author_name
'Wang, Hongfeng'
'Bald\'e, Ch\'erif'
'Grosjean, Arnaud'
'Desplanches, C\'edric'
'Guionneau, Philippe'
'Chastanet, Guillaume'

_publ_section_title
;
 Seven-coordinated iron(ii) spin-crossover molecules: some learning from
 iron substitution in
 [Fe<sub>x</sub>Mn<sub>1-x</sub>(L<sub>222</sub>N<sub>3</sub>O<sub>2</sub>)(CN)<sub>2</sub>]&#x00B7;H<sub>2</sub>O
 solid solutions.
;
_journal_issue 41
_journal_name_full 'Dalton transactions (Cambridge, England : 2003)'
_journal_page_first 14741
_journal_page_last 14750
_journal_paper_doi 10.1039/c8dt02517g
_journal_volume 47
_journal_year 2018
_chemical_formula_moiety '0.5(H4 O2), C17 H21 Fe0.96 Mn0.04 N5 O2'
_chemical_formula_sum 'C17 H23 Fe0.96 Mn0.04 N5 O3'
_chemical_formula_weight 401.22
_space_group_crystal_system monoclinic
_space_group_IT_number 15
_space_group_name_Hall '-C 2yc'
_space_group_name_H-M_alt 'C 1 2/c 1'
_symmetry_space_group_name_Hall '-C 2yc'
_symmetry_space_group_name_H-M 'C 1 2/c 1'
_atom_sites_solution_hydrogens mixed
_audit_creation_date 2018-08-02
_audit_creation_method
;
Olex2 1.2
(compiled 2018.05.29 svn.r3508 for OlexSys, GUI svn.r5506)
;
_audit_update_record
;
2018-08-31 deposited with the CCDC.
2018-09-13 downloaded from the CCDC.
;
_cell_angle_alpha 90
_cell_angle_beta 116.269(3)
_cell_angle_gamma 90
_cell_formula_units_Z 4
_cell_length_a 17.3438(8)
_cell_length_b 12.0771(7)
_cell_length_c 10.1378(7)
_cell_measurement_reflns_used 9572
_cell_measurement_temperature 293(2)
_cell_measurement_theta_max 30.03
_cell_measurement_theta_min 1.00
_cell_volume 1904.2(2)
_computing_cell_refinement 'DENZO-SMN (Otwinowski & Minor, 1997)'
_computing_data_collection 'KappaCCD Server Software (Nonius, 1997)'
_computing_data_reduction DENZO-SMN
_computing_molecular_graphics 'Olex2 (Dolomanov et al., 2009)'
_computing_publication_material 'Olex2 (Dolomanov et al., 2009)'
_computing_structure_refinement 'ShelXL (Sheldrick, 2015)'
_diffrn_ambient_temperature 293(2)
_diffrn_measured_fraction_theta_full 0.996
_diffrn_measured_fraction_theta_max 0.927
_diffrn_measurement_device_type 'Nonius KappaCCD'
_diffrn_measurement_method '\f scans, and \w scans with \k'
_diffrn_radiation_monochromator graphite
_diffrn_radiation_type MoK\a
_diffrn_radiation_wavelength 0.71073
_diffrn_reflns_av_R_equivalents 0.0722
_diffrn_reflns_av_unetI/netI 0.1089
_diffrn_reflns_Laue_measured_fraction_full 0.996
_diffrn_reflns_Laue_measured_fraction_max 0.927
_diffrn_reflns_limit_h_max 24
_diffrn_reflns_limit_h_min -23
_diffrn_reflns_limit_k_max 15
_diffrn_reflns_limit_k_min -16
_diffrn_reflns_limit_l_max 14
_diffrn_reflns_limit_l_min -13
_diffrn_reflns_number 4369
_diffrn_reflns_point_group_measured_fraction_full 0.996
_diffrn_reflns_point_group_measured_fraction_max 0.927
_diffrn_reflns_theta_full 25.242
_diffrn_reflns_theta_max 30.045
_diffrn_reflns_theta_min 2.619
_diffrn_source 'fine-focus sealed tube'
_exptl_absorpt_coefficient_mu 0.814
_exptl_absorpt_correction_T_max 0.9374
_exptl_absorpt_correction_T_min 0.9374
_exptl_absorpt_correction_type empirical
_exptl_absorpt_process_details scalepack
_exptl_crystal_colour 'dark blue'
_exptl_crystal_colour_modifier dark
_exptl_crystal_colour_primary blue
_exptl_crystal_density_diffrn 1.400
_exptl_crystal_density_method 'not measured'
_exptl_crystal_description cube
_exptl_crystal_F_000 840
_exptl_crystal_size_max 0.08
_exptl_crystal_size_mid 0.08
_exptl_crystal_size_min 0.08
_refine_diff_density_max 0.968
_refine_diff_density_min -0.450
_refine_diff_density_rms 0.133
_refine_ls_extinction_method none
_refine_ls_goodness_of_fit_ref 0.991
_refine_ls_hydrogen_treatment mixed
_refine_ls_matrix_type full
_refine_ls_number_parameters 130
_refine_ls_number_reflns 2586
_refine_ls_number_restraints 3
_refine_ls_restrained_S_all 0.990
_refine_ls_R_factor_all 0.1733
_refine_ls_R_factor_gt 0.0784
_refine_ls_shift/su_max 0.000
_refine_ls_shift/su_mean 0.000
_refine_ls_structure_factor_coef Fsqd
_refine_ls_weighting_details 'w=1/[\s^2^(Fo^2^)+(0.0923P)^2^] where P=(Fo^2^+2Fc^2^)/3'
_refine_ls_weighting_scheme calc
_refine_ls_wR_factor_gt 0.1617
_refine_ls_wR_factor_ref 0.2000
_reflns_Friedel_coverage 0.000
_reflns_number_gt 1210
_reflns_number_total 2586
_reflns_threshold_expression 'I > 2\s(I)'
_cod_data_source_file c8dt02517g2.cif
_cod_data_source_block cdhw73aa
_cod_depositor_comments 'Adding full bibliography for 7047551--7047555.cif.'
_cod_database_code 7047551
_shelx_shelxl_version_number 2018/1
_shelx_space_group_comment
;
The symmetry employed for this shelxl refinement is uniquely defined
by the following loop, which should always be used as a source of
symmetry information in preference to the above space-group names.
They are only intended as comments.
;
_shelx_estimated_absorpt_t_max 0.938
_shelx_estimated_absorpt_t_min 0.938
_olex2_refinement_description
;
1. Fixed Uiso
 At 1.2 times of:
  All C(H) groups, All C(H,H) groups
 At 1.5 times of:
  All C(H,H,H) groups
2. Shared sites
{Fe1, Mn1}
3. Restrained distances
 H2a-O2
 0.86 with sigma of 0.02
 O2-H2b
 0.86 with sigma of 0.02
 H2a-H2b
 1.39 with sigma of 0.02
4. Uiso/Uaniso restraints and constraints
Uanis(Fe1) = Uanis(Mn1)
5. Others
 Fixed Sof: O2(0.5) H2a(0.5) H2b(0.5) Fe1(0.48) Mn1(0.02)
 Fixed Uiso: H2a(0.13) H2b(0.13)
6.a Secondary CH2 refined with riding coordinates:
 C7(H7a,H7b), C6(H6a,H6b), C8(H8b,H8a)
6.b Me refined with riding coordinates:
 C5(H5a,H5b,H5c)
6.c Aromatic/amide H refined with riding coordinates:
 C2(H2), C1(H1)
;
_olex2_submission_special_instructions 'No special instructions were received'

loop_
_space_group_symop_operation_xyz
'x, y, z'
'-x, y, -z+1/2'
'x+1/2, y+1/2, z'
'-x+1/2, y+1/2, -z+1/2'
'-x, -y, -z'
'x, -y, z-1/2'
'-x+1/2, -y+1/2, -z'
'x+1/2, -y+1/2, z-1/2'

loop_
_atom_site_label
_atom_site_type_symbol
_atom_site_fract_x
_atom_site_fract_y
_atom_site_fract_z
_atom_site_U_iso_or_equiv
_atom_site_adp_type
_atom_site_occupancy
_atom_site_site_symmetry_order
_atom_site_calc_flag
_atom_site_refinement_flags_posn
_atom_site_refinement_flags_adp
_atom_site_refinement_flags_occupancy
_atom_site_disorder_assembly
_atom_site_disorder_group
O2 O 0.2268(7) -0.1755(10) -0.0577(12) 0.122(3) Uani 0.5 1 d D . . . .
H2A H 0.190(6) -0.151(11) -0.029(13) 0.130 Uiso 0.5 1 d D . . . .
H2B H 0.266(6) -0.211(11) 0.016(9) 0.130 Uiso 0.5 1 d D . . . .
Fe1 Fe 0.500000 0.26187(7) 0.250000 0.0454(4) Uani 0.96 2 d S T P A 1
C9 C 0.4010(3) 0.2777(4) 0.3252(5) 0.0525(11) Uani 1 1 d . . . . .
O1 O 0.44196(19) 0.4192(3) 0.1059(4) 0.0649(9) Uani 1 1 d . . . . .
N1 N 0.500000 0.0863(4) 0.250000 0.0456(12) Uani 1 2 d S T P . .
N2 N 0.4020(2) 0.2071(3) 0.0320(4) 0.0527(9) Uani 1 1 d . . . . .
C4 C 0.3913(3) 0.1041(4) 0.0043(5) 0.0521(11) Uani 1 1 d . . . . .
N3 N 0.3526(3) 0.2854(4) 0.3689(6) 0.0789(14) Uani 1 1 d . . . . .
C2 C 0.4462(3) -0.0822(4) 0.1250(6) 0.0636(13) Uani 1 1 d . . . . .
H2 H 0.410393 -0.119983 0.039809 0.076 Uiso 1 1 calc R . . . .
C3 C 0.4469(2) 0.0316(3) 0.1295(5) 0.0457(10) Uani 1 1 d . . . . .
C5 C 0.3303(3) 0.0532(5) -0.1384(5) 0.0702(14) Uani 1 1 d . . . . .
H5A H 0.334773 -0.026007 -0.130566 0.105 Uiso 1 1 calc R . . . .
H5B H 0.272664 0.075275 -0.160989 0.105 Uiso 1 1 calc R . . . .
H5C H 0.344437 0.077621 -0.215184 0.105 Uiso 1 1 calc R . . . .
C1 C 0.500000 -0.1389(6) 0.250000 0.072(2) Uani 1 2 d S T P . .
H1 H 0.499999 -0.215870 0.250002 0.086 Uiso 1 2 calc RS T P . .
C7 C 0.3574(3) 0.3986(4) -0.0001(6) 0.0744(16) Uani 1 1 d . . . . .
H7A H 0.337581 0.458774 -0.070736 0.089 Uiso 1 1 calc R . . . .
H7B H 0.319468 0.393649 0.046970 0.089 Uiso 1 1 calc R . . . .
C6 C 0.3556(3) 0.2932(4) -0.0761(6) 0.0689(14) Uani 1 1 d . . . . .
H6A H 0.296556 0.270231 -0.134707 0.083 Uiso 1 1 calc R . . . .
H6B H 0.382218 0.303749 -0.141637 0.083 Uiso 1 1 calc R . . . .
C8 C 0.4552(3) 0.5156(4) 0.1906(6) 0.089(2) Uani 1 1 d . . . . .
H8B H 0.414910 0.517870 0.233020 0.107 Uiso 1 1 calc R . . . .
H8A H 0.445784 0.580435 0.128884 0.107 Uiso 1 1 calc R . . . .
Mn1 Mn 0.500000 0.26187(7) 0.250000 0.0454(4) Uani 0.04 2 d S T P A 2

loop_
_atom_site_aniso_label
_atom_site_aniso_U_11
_atom_site_aniso_U_22
_atom_site_aniso_U_33
_atom_site_aniso_U_23
_atom_site_aniso_U_13
_atom_site_aniso_U_12
O2 0.137(8) 0.135(9) 0.142(9) 0.041(8) 0.105(8) 0.049(7)
Fe1 0.0448(5) 0.0447(6) 0.0510(6) 0.000 0.0250(4) 0.000
C9 0.050(2) 0.054(3) 0.057(3) 0.011(2) 0.027(2) 0.006(2)
O1 0.065(2) 0.052(2) 0.069(2) 0.0054(16) 0.0217(18) 0.0063(15)
N1 0.048(3) 0.043(3) 0.054(3) 0.000 0.030(3) 0.000
N2 0.050(2) 0.056(2) 0.049(2) 0.0032(18) 0.0191(18) -0.0002(17)
C4 0.047(2) 0.061(3) 0.053(3) -0.008(2) 0.025(2) -0.006(2)
N3 0.072(3) 0.093(3) 0.085(4) 0.023(3) 0.048(3) 0.015(2)
C2 0.073(3) 0.055(3) 0.070(3) -0.012(3) 0.038(3) -0.011(2)
C3 0.049(2) 0.044(3) 0.051(3) -0.0060(19) 0.029(2) -0.0082(18)
C5 0.066(3) 0.080(3) 0.058(3) -0.015(3) 0.021(3) -0.014(3)
C1 0.086(5) 0.045(4) 0.089(6) 0.000 0.042(5) 0.000
C7 0.071(3) 0.066(3) 0.076(4) 0.019(3) 0.024(3) 0.004(3)
C6 0.063(3) 0.075(3) 0.054(3) 0.006(3) 0.011(3) 0.008(3)
C8 0.108(4) 0.044(3) 0.096(5) 0.001(3) 0.026(3) 0.010(3)
Mn1 0.0448(5) 0.0447(6) 0.0510(6) 0.000 0.0250(4) 0.000

loop_
_atom_type_symbol
_atom_type_description
_atom_type_scat_dispersion_real
_atom_type_scat_dispersion_imag
_atom_type_scat_source
C C 0.0033 0.0016 'International Tables Vol C Tables 4.2.6.8 and 6.1.1.4'
H H 0.0000 0.0000 'International Tables Vol C Tables 4.2.6.8 and 6.1.1.4'
Fe Fe 0.3463 0.8444 'International Tables Vol C Tables 4.2.6.8 and 6.1.1.4'
Mn Mn 0.3368 0.7283 'International Tables Vol C Tables 4.2.6.8 and 6.1.1.4'
N N 0.0061 0.0033 'International Tables Vol C Tables 4.2.6.8 and 6.1.1.4'
O O 0.0106 0.0060 'International Tables Vol C Tables 4.2.6.8 and 6.1.1.4'

loop_
_geom_angle_atom_site_label_1
_geom_angle_atom_site_label_2
_geom_angle_atom_site_label_3
_geom_angle
_geom_angle_site_symmetry_1
_geom_angle_site_symmetry_3
C9 Fe1 C9 169.9(2) 2_655 .
C9 Fe1 O1 84.12(15) 2_655 .
C9 Fe1 O1 87.65(14) . .
C9 Fe1 O1 87.65(14) 2_655 2_655
C9 Fe1 O1 84.12(15) . 2_655
C9 Fe1 N2 93.05(15) . 2_655
C9 Fe1 N2 89.98(16) . .
C9 Fe1 N2 89.98(16) 2_655 2_655
C9 Fe1 N2 93.05(15) 2_655 .
O1 Fe1 O1 71.12(16) . 2_655
N1 Fe1 C9 95.06(12) . .
N1 Fe1 C9 95.06(12) . 2_655
N1 Fe1 O1 144.44(8) . 2_655
N1 Fe1 O1 144.44(8) . .
N1 Fe1 N2 72.60(10) . .
N1 Fe1 N2 72.60(10) . 2_655
N2 Fe1 O1 142.78(14) . 2_655
N2 Fe1 O1 71.95(12) 2_655 2_655
N2 Fe1 O1 142.79(14) 2_655 .
N2 Fe1 O1 71.95(12) . .
N2 Fe1 N2 145.2(2) 2_655 .
N3 C9 Fe1 177.4(4) . .
N3 C9 Mn1 177.4(4) . .
C7 O1 Fe1 110.4(3) . .
C7 O1 Mn1 110.4(3) . .
C8 O1 Fe1 112.5(3) . .
C8 O1 C7 116.6(4) . .
C8 O1 Mn1 112.5(3) . .
C3 N1 Fe1 119.7(2) 2_655 .
C3 N1 Fe1 119.7(2) . .
C3 N1 C3 120.7(5) . 2_655
C3 N1 Mn1 119.7(2) . .
C3 N1 Mn1 119.7(2) 2_655 .
C4 N2 Fe1 119.1(3) . .
C4 N2 C6 123.4(4) . .
C4 N2 Mn1 119.1(3) . .
C6 N2 Fe1 117.4(3) . .
C6 N2 Mn1 117.4(3) . .
N2 C4 C3 114.2(4) . .
N2 C4 C5 126.0(4) . .
C3 C4 C5 119.8(4) . .
C3 C2 C1 118.3(5) . .
N1 C3 C4 114.4(4) . .
N1 C3 C2 121.1(4) . .
C2 C3 C4 124.4(4) . .
C2 C1 C2 120.5(6) . 2_655
O1 C7 C6 108.9(4) . .
N2 C6 C7 110.0(4) . .
O1 C8 C8 109.0(4) . 2_655
C9 Mn1 C9 169.9(2) 2_655 .
C9 Mn1 O1 87.65(14) 2_655 2_655
C9 Mn1 O1 84.12(15) 2_655 .
C9 Mn1 O1 84.12(15) . 2_655
C9 Mn1 O1 87.65(14) . .
C9 Mn1 N2 89.98(16) . .
C9 Mn1 N2 93.05(15) 2_655 .
C9 Mn1 N2 93.05(15) . 2_655
C9 Mn1 N2 89.98(16) 2_655 2_655
O1 Mn1 O1 71.12(16) . 2_655
N1 Mn1 C9 95.06(12) . .
N1 Mn1 C9 95.06(12) . 2_655
N1 Mn1 O1 144.44(8) . 2_655
N1 Mn1 O1 144.44(8) . .
N1 Mn1 N2 72.60(10) . .
N1 Mn1 N2 72.60(10) . 2_655
N2 Mn1 O1 142.78(14) . 2_655
N2 Mn1 O1 142.79(14) 2_655 .
N2 Mn1 O1 71.95(12) 2_655 2_655
N2 Mn1 O1 71.95(12) . .
N2 Mn1 N2 145.2(2) 2_655 .

loop_
_geom_bond_atom_site_label_1
_geom_bond_atom_site_label_2
_geom_bond_distance
_geom_bond_site_symmetry_2
Fe1 C9 2.173(5) 2_655
Fe1 C9 2.173(5) .
Fe1 O1 2.336(3) 2_655
Fe1 O1 2.336(3) .
Fe1 N1 2.121(5) .
Fe1 N2 2.210(4) 2_655
Fe1 N2 2.210(4) .
C9 N3 1.113(6) .
C9 Mn1 2.173(5) .
O1 C7 1.405(6) .
O1 C8 1.403(6) .
O1 Mn1 2.336(3) .
N1 C3 1.334(4) .
N1 C3 1.334(4) 2_655
N1 Mn1 2.121(5) .
N2 C4 1.272(6) .
N2 C6 1.465(6) .
N2 Mn1 2.210(4) .
C4 C3 1.491(6) .
C4 C5 1.494(6) .
C2 C3 1.376(6) .
C2 C1 1.377(6) .
C7 C6 1.482(7) .
C8 C8 1.486(10) 2_655
